data_7230396
loop_
_publ_author_name
'Kumar, Ashwani'
'Pradeep, Chullikkattil P.'

_publ_section_title
;
 Aromatic sulfonium polyoxomolybdates: tuning the photochromic properties
 through substitutions on the counter ion moiety
;
_journal_name_full CrystEngComm
_journal_paper_doi 10.1039/C8CE00345A
_journal_year 2018
_chemical_formula_moiety 'Mo12 O40 P1, 3(C9 H13 O S)'
_chemical_formula_sum 'C27 H39 Mo12 O43 P S3'
_chemical_formula_weight 2330.01
_chemical_name_systematic
;
 ? 
;
_space_group_crystal_system trigonal
_space_group_IT_number 148
_space_group_name_Hall '-R 3'
_space_group_name_H-M_alt 'R -3'
_symmetry_space_group_name_Hall '-R 3'
_symmetry_space_group_name_H-M 'R -3 :H'
_atom_sites_solution_hydrogens geom
_atom_sites_solution_primary direct
_atom_sites_solution_secondary difmap
_audit_creation_date 2018-02-23
_audit_creation_method
;
  Olex2 1.2-ac2
  (compiled 2012.03.27 svn.r2268, GUI svn.r4156)
;
_audit_update_record
;
2018-03-01 deposited with the CCDC.
2018-04-02 downloaded from the CCDC.
;
_cell_angle_alpha 90.00
_cell_angle_beta 90.00
_cell_angle_gamma 120.00
_cell_formula_units_Z 6
_cell_length_a 20.1657(6)
_cell_length_b 20.1657(6)
_cell_length_c 24.1757(8)
_cell_measurement_reflns_used 3614
_cell_measurement_temperature 150.00(10)
_cell_measurement_theta_max 28.0800
_cell_measurement_theta_min 2.4470
_cell_volume 8514.1(5)
_computing_cell_refinement 'CrysAlisPro 1.171.38.41 (Rigaku OD, 2015)'
_computing_data_collection 'CrysAlisPro 1.171.38.41 (Rigaku OD, 2015)'
_computing_data_reduction 'CrysAlisPro 1.171.38.41 (Rigaku OD, 2015)'
_computing_molecular_graphics
;
O. V. Dolomanov, L. J. Bourhis, R. J. Gildea, J. A. K. Howard and H. Puschmann,
OLEX2: a complete structure solution, refinement and analysis program.
J. Appl. Cryst. (2009). 42, 339-341.
;
_computing_publication_material
;
O. V. Dolomanov, L. J. Bourhis, R. J. Gildea, J. A. K. Howard and H. Puschmann,
OLEX2: a complete structure solution, refinement and analysis program.
J. Appl. Cryst. (2009). 42, 339-341.
;
_computing_structure_refinement
;
SHELXL, G.M. Sheldrick, Acta Cryst.
(2008). A64, 112-122
;
_computing_structure_solution
;
SHELXS, G.M. Sheldrick, Acta Cryst.
(2008). A64, 112-122

Alert level B

PLAT097_ALERT_2_B Large Reported Max. (Positive) Residual Density 4.82 eA-3
PLAT213_ALERT_2_B Atom O8 has ADP max/min Ratio ..... 4.1 prolat

discussion: Due to the poor quality of diffraction data and small unresolved disorders, alerts like Large Reported Max. (Positive) Residual Density and high ADP max/min Ratio were generated in cluster.
;
_diffrn_ambient_environment N~2~
_diffrn_ambient_temperature 150.00(10)
_diffrn_detector 'CCD plate'
_diffrn_detector_area_resol_mean 15.9974
_diffrn_detector_type Eos
_diffrn_measured_fraction_theta_full 0.9866
_diffrn_measured_fraction_theta_max 0.8736
_diffrn_measurement_details
;
List of Runs (angles in degrees, time in seconds):

  # Type    Start    End  Width  t~exp~   \w     \q     \k     \f   Frames
#--------------------------------------------------------------------------
  1  \w    -53.00  69.00   1.00   72.50    --   26.84 -77.00-120.00  122
;
_diffrn_measurement_device 'four-circle diffractometer'
_diffrn_measurement_device_type 'SuperNova, Dual, Cu at zero, Eos'
_diffrn_measurement_method '\w scans'
_diffrn_orient_matrix_type 'CrysAlisPro convention (1999,Acta A55,543-557)'
_diffrn_orient_matrix_UB_11 0.0004027000
_diffrn_orient_matrix_UB_12 -0.0102880000
_diffrn_orient_matrix_UB_13 -0.0280901000
_diffrn_orient_matrix_UB_21 0.0381004000
_diffrn_orient_matrix_UB_22 0.0305487000
_diffrn_orient_matrix_UB_23 -0.0027146000
_diffrn_orient_matrix_UB_31 0.0138827000
_diffrn_orient_matrix_UB_32 -0.0246244000
_diffrn_orient_matrix_UB_33 0.0081272000
_diffrn_radiation_monochromator mirror
_diffrn_radiation_probe x-ray
_diffrn_radiation_type 'Mo K\a'
_diffrn_radiation_wavelength 0.71073
_diffrn_reflns_av_R_equivalents 0.0209
_diffrn_reflns_av_unetI/netI 0.0363
_diffrn_reflns_limit_h_max 19
_diffrn_reflns_limit_h_min -22
_diffrn_reflns_limit_k_max 10
_diffrn_reflns_limit_k_min -25
_diffrn_reflns_limit_l_max 31
_diffrn_reflns_limit_l_min -12
_diffrn_reflns_number 5396
_diffrn_reflns_theta_full 28.23
_diffrn_reflns_theta_max 28.23
_diffrn_reflns_theta_min 2.02
_diffrn_source 'micro-focus sealed X-ray tube'
_diffrn_source_type 'SuperNova (Mo) X-ray Source'
_exptl_absorpt_coefficient_mu 2.800
_exptl_absorpt_correction_T_max 1.00000
_exptl_absorpt_correction_T_min 0.73238
_exptl_absorpt_correction_type multi-scan
_exptl_absorpt_process_details
;
CrysAlisPro 1.171.38.41 (Rigaku Oxford Diffraction, 2015)
Empirical absorption correction using spherical harmonics,
 implemented in SCALE3 ABSPACK scaling algorithm.
;
_exptl_crystal_density_diffrn 2.727
_exptl_crystal_density_method 'not measured'
_exptl_crystal_description trigonal
_exptl_crystal_F_000 6672
_refine_diff_density_max 4.820
_refine_diff_density_min -2.365
_refine_diff_density_rms 0.315
_refine_ls_extinction_method none
_refine_ls_goodness_of_fit_ref 1.159
_refine_ls_hydrogen_treatment mixed
_refine_ls_matrix_type full
_refine_ls_number_parameters 262
_refine_ls_number_reflns 4083
_refine_ls_number_restraints 0
_refine_ls_restrained_S_all 1.159
_refine_ls_R_factor_all 0.0894
_refine_ls_R_factor_gt 0.0860
_refine_ls_shift/su_max 0.001
_refine_ls_shift/su_mean 0.000
_refine_ls_structure_factor_coef Fsqd
_refine_ls_weighting_details 'calc w=1/[\s^2^(Fo^2^)+(0.0000P)^2^+1506.2780P] where P=(Fo^2^+2Fc^2^)/3'
_refine_ls_weighting_scheme calc
_refine_ls_wR_factor_gt 0.1780
_refine_ls_wR_factor_ref 0.1797
_reflns_number_gt 3831
_reflns_number_total 4083
_reflns_threshold_expression >2sigma(I)
_cod_data_source_file c8ce00345a2.cif
_cod_data_source_block as_194
_cod_original_cell_volume 8514.0(4)
_cod_database_code 7230396
_chemical_oxdiff_formula 'c h o s Mo'
_reflns_odcompleteness_completeness 98.66
_reflns_odcompleteness_iscentric 1
_reflns_odcompleteness_theta 26.32
_olex2_submission_special_instructions 'No special instructions were received'
_oxdiff_exptl_absorpt_empirical_details
;
Empirical correction (ABSPACK) includes:
- Absorption correction using spherical harmonics
- Frame scaling
- Detector area scaling
;
_oxdiff_exptl_absorpt_empirical_full_max 1.305
_oxdiff_exptl_absorpt_empirical_full_min 0.824

loop_
_space_group_symop_id
_space_group_symop_operation_xyz
1 'x, y, z'
2 '-y, x-y, z'
3 '-x+y, -x, z'
4 'x+2/3, y+1/3, z+1/3'
5 '-y+2/3, x-y+1/3, z+1/3'
6 '-x+y+2/3, -x+1/3, z+1/3'
7 'x+1/3, y+2/3, z+2/3'
8 '-y+1/3, x-y+2/3, z+2/3'
9 '-x+y+1/3, -x+2/3, z+2/3'
10 '-x, -y, -z'
11 'y, -x+y, -z'
12 'x-y, x, -z'
13 '-x+2/3, -y+1/3, -z+1/3'
14 'y+2/3, -x+y+1/3, -z+1/3'
15 'x-y+2/3, x+1/3, -z+1/3'
16 '-x+1/3, -y+2/3, -z+2/3'
17 'y+1/3, -x+y+2/3, -z+2/3'
18 'x-y+1/3, x+2/3, -z+2/3'

loop_
_atom_site_label
_atom_site_type_symbol
_atom_site_fract_x
_atom_site_fract_y
_atom_site_fract_z
_atom_site_U_iso_or_equiv
_atom_site_adp_type
_atom_site_occupancy
_atom_site_symmetry_multiplicity
_atom_site_calc_flag
_atom_site_refinement_flags
Mo1 Mo 0.68382(6) 0.44447(6) 0.74107(4) 0.0180(3) Uani 1 1 d .
Mo2 Mo 0.57611(6) 0.34972(6) 0.50168(4) 0.0188(3) Uani 1 1 d .
Mo3 Mo 0.57124(6) 0.44033(6) 0.62984(5) 0.0187(3) Uani 1 1 d .
Mo4 Mo 0.76932(6) 0.53651(6) 0.61739(5) 0.0194(3) Uani 1 1 d .
S6 S 0.6570(2) 0.7104(2) 0.55774(15) 0.0285(7) Uani 1 1 d .
O0AA O 0.8258(6) 0.6305(5) 0.6126(4) 0.026(2) Uani 1 1 d .
O1AA O 0.5230(6) 0.4871(6) 0.6271(4) 0.031(2) Uani 1 1 d .
O3 O 0.6875(6) 0.4886(6) 0.8004(4) 0.030(2) Uani 1 1 d .
O5 O 0.7445(6) 0.4040(6) 0.7525(6) 0.037(3) Uani 1 1 d .
O7 O 0.7529(6) 0.5265(7) 0.6981(4) 0.039(3) Uani 1 1 d .
O8 O 0.5771(7) 0.4169(6) 0.5514(4) 0.042(3) Uani 1 1 d .
O10 O 0.4982(7) 0.3400(6) 0.6371(4) 0.041(3) Uani 1 1 d .
O11 O 0.6014(6) 0.4553(7) 0.7024(5) 0.044(3) Uani 1 1 d .
O12 O 0.6744(6) 0.5285(8) 0.6125(5) 0.045(3) Uani 1 1 d .
O13 O 0.7694(8) 0.5019(7) 0.5481(5) 0.043(3) Uani 1 1 d .
O15 O 0.6697(6) 0.4063(6) 0.6437(5) 0.032(2) Uani 1 1 d .
P1 P 0.6667 0.3333 0.6219(2) 0.0134(10) Uani 1 3 d S
O4 O 0.6667 0.3333 0.5596(6) 0.029(4) Uani 1 3 d S
O2AA O 0.5227(6) 0.3518(6) 0.4507(4) 0.033(2) Uani 1 1 d .
O2 O 0.6735(6) 0.4120(6) 0.4765(6) 0.041(3) Uani 1 1 d .
C3 C 0.6864(8) 0.6691(9) 0.3982(6) 0.031(3) Uani 1 1 d .
H3 H 0.7105 0.6966 0.3664 0.037 Uiso 1 1 calc R
C4 C 0.6484(8) 0.5894(8) 0.3974(6) 0.024(3) Uani 1 1 d .
C5 C 0.6133(8) 0.5878(7) 0.4931(6) 0.025(3) Uani 1 1 d .
H5 H 0.5877 0.5611 0.5248 0.030 Uiso 1 1 calc R
C6 C 0.6110(9) 0.5485(8) 0.4459(5) 0.025(3) Uani 1 1 d .
H6 H 0.5849 0.4953 0.4459 0.030 Uiso 1 1 calc R
C7 C 0.6886(7) 0.7075(8) 0.4462(6) 0.025(3) Uani 1 1 d .
H7 H 0.7137 0.7607 0.4464 0.030 Uiso 1 1 calc R
C1AA C 0.6540(7) 0.6677(8) 0.4933(6) 0.023(3) Uani 1 1 d .
O1 O 0.6487(6) 0.5563(6) 0.3497(4) 0.033(2) Uani 1 1 d .
C0AA C 0.6131(9) 0.4745(9) 0.3488(6) 0.033(3) Uani 1 1 d .
H0AA H 0.6163 0.4579 0.3121 0.049 Uiso 1 1 calc R
H0AB H 0.5603 0.4523 0.3593 0.049 Uiso 1 1 calc R
H0AC H 0.6388 0.4584 0.3743 0.049 Uiso 1 1 calc R
C1 C 0.7521(9) 0.7429(10) 0.5800(7) 0.038(4) Uani 1 1 d .
H1A H 0.7573 0.6998 0.5905 0.056 Uiso 1 1 calc R
H1B H 0.7635 0.7764 0.6112 0.056 Uiso 1 1 calc R
H1C H 0.7870 0.7701 0.5504 0.056 Uiso 1 1 calc R
C2 C 0.6620(11) 0.7988(10) 0.5427(7) 0.042(4) Uani 1 1 d .
H2A H 0.7026 0.8270 0.5168 0.064 Uiso 1 1 calc R
H2B H 0.6718 0.8279 0.5762 0.064 Uiso 1 1 calc R
H2C H 0.6143 0.7893 0.5271 0.064 Uiso 1 1 calc R

loop_
_atom_site_aniso_label
_atom_site_aniso_U_11
_atom_site_aniso_U_22
_atom_site_aniso_U_33
_atom_site_aniso_U_23
_atom_site_aniso_U_13
_atom_site_aniso_U_12
Mo1 0.0235(6) 0.0195(5) 0.0113(5) -0.0042(4) -0.0004(4) 0.0109(5)
Mo2 0.0210(5) 0.0246(6) 0.0115(5) 0.0002(4) -0.0049(4) 0.0120(5)
Mo3 0.0178(5) 0.0171(5) 0.0268(6) 0.0049(4) 0.0049(4) 0.0130(4)
Mo4 0.0223(6) 0.0084(5) 0.0231(6) 0.0003(4) -0.0073(4) 0.0044(4)
S6 0.0258(17) 0.0290(18) 0.0283(18) -0.0091(14) -0.0082(14) 0.0119(15)
O0AA 0.031(5) 0.010(4) 0.030(5) 0.002(4) -0.010(4) 0.005(4)
O1AA 0.047(6) 0.037(6) 0.029(5) 0.013(4) 0.012(5) 0.035(5)
O3 0.028(5) 0.031(5) 0.029(5) -0.017(4) -0.004(4) 0.013(5)
O5 0.018(5) 0.014(5) 0.076(8) -0.002(5) -0.002(5) 0.006(4)
O7 0.017(5) 0.068(8) 0.023(5) 0.021(5) -0.006(4) 0.013(5)
O8 0.060(8) 0.024(5) 0.020(5) 0.002(4) 0.028(5) 0.005(5)
O10 0.061(8) 0.022(5) 0.024(5) -0.003(4) 0.024(5) 0.010(5)
O11 0.014(5) 0.063(8) 0.039(6) 0.028(6) 0.000(4) 0.008(5)
O12 0.026(6) 0.072(9) 0.027(6) 0.027(6) 0.003(4) 0.015(6)
O13 0.071(9) 0.063(8) 0.031(6) -0.020(5) -0.024(6) 0.059(7)
O15 0.030(5) 0.028(5) 0.041(6) -0.006(4) -0.005(5) 0.017(5)
P1 0.0129(14) 0.0129(14) 0.014(2) 0.000 0.000 0.0065(7)
O4 0.038(6) 0.038(6) 0.012(7) 0.000 0.000 0.019(3)
O2AA 0.036(6) 0.027(5) 0.032(6) -0.003(4) -0.022(5) 0.012(5)
O2 0.021(5) 0.014(5) 0.092(10) -0.010(5) -0.006(6) 0.010(4)
C3 0.022(7) 0.032(8) 0.028(7) 0.006(6) 0.004(6) 0.005(6)
C4 0.023(7) 0.029(7) 0.023(7) 0.004(5) 0.000(5) 0.015(6)
C5 0.037(8) 0.016(6) 0.021(6) 0.000(5) -0.004(6) 0.012(6)
C6 0.043(8) 0.020(6) 0.014(6) 0.004(5) -0.001(6) 0.016(6)
C7 0.014(6) 0.023(7) 0.028(7) 0.001(5) -0.001(5) 0.002(5)
C1AA 0.019(6) 0.020(6) 0.026(7) -0.004(5) -0.005(5) 0.007(5)
O1 0.032(6) 0.040(6) 0.023(5) 0.000(4) 0.003(4) 0.016(5)
C0AA 0.035(8) 0.041(9) 0.025(7) 0.001(6) 0.009(6) 0.022(7)
C1 0.041(9) 0.044(9) 0.040(9) -0.020(7) -0.024(7) 0.031(8)
C2 0.057(11) 0.050(10) 0.043(10) -0.007(8) -0.009(8) 0.044(9)

loop_
_atom_type_symbol
_atom_type_description
_atom_type_scat_dispersion_real
_atom_type_scat_dispersion_imag
_atom_type_scat_source
C C 0.0033 0.0016 'International Tables Vol C Tables 4.2.6.8 and 6.1.1.4'
H H 0.0000 0.0000 'International Tables Vol C Tables 4.2.6.8 and 6.1.1.4'
Mo Mo -1.6832 0.6857 'International Tables Vol C Tables 4.2.6.8 and 6.1.1.4'
O O 0.0106 0.0060 'International Tables Vol C Tables 4.2.6.8 and 6.1.1.4'
P P 0.1023 0.0942 'International Tables Vol C Tables 4.2.6.8 and 6.1.1.4'
S S 0.1246 0.1234 'International Tables Vol C Tables 4.2.6.8 and 6.1.1.4'

loop_
_geom_angle_atom_site_label_1
_geom_angle_atom_site_label_2
_geom_angle_atom_site_label_3
_geom_angle
_geom_angle_site_symmetry_1
_geom_angle_site_symmetry_3
O3 Mo1 O5 102.9(5) . 2_655
O3 Mo1 O5 104.5(6) . .
O3 Mo1 O7 101.1(6) . .
O3 Mo1 O11 99.2(5) . .
O3 Mo1 O15 163.8(5) . .
O5 Mo1 O5 87.1(6) . 2_655
O5 Mo1 O7 96.4(5) . .
O5 Mo1 O11 80.2(5) 2_655 .
O5 Mo1 O11 155.0(6) . .
O5 Mo1 O15 84.2(5) 2_655 .
O5 Mo1 O15 90.2(5) . .
O7 Mo1 O5 154.0(5) . 2_655
O7 Mo1 O11 86.3(4) . .
O7 Mo1 O15 70.1(5) . .
O11 Mo1 O15 67.3(5) . .
O8 Mo2 O13 87.5(4) . 2_655
O8 Mo2 O4 89.5(5) . .
O8 Mo2 O2 95.8(5) . .
O8 Mo2 O2 155.2(6) . 2_655
O13 Mo2 O4 84.0(5) 2_655 .
O13 Mo2 O2 79.9(5) 2_655 2_655
O2AA Mo2 O8 103.9(6) . .
O2AA Mo2 O13 100.9(6) . 2_655
O2AA Mo2 O4 165.8(5) . .
O2AA Mo2 O2 103.0(6) . .
O2AA Mo2 O2 99.5(5) . 2_655
O2 Mo2 O13 154.2(6) . 2_655
O2 Mo2 O4 68.1(4) 2_655 .
O2 Mo2 O4 70.5(4) . .
O2 Mo2 O2 86.8(6) . 2_655
O1AA Mo3 O8 102.7(5) . .
O1AA Mo3 O10 104.9(6) . .
O1AA Mo3 O11 100.7(6) . .
O1AA Mo3 O12 97.5(5) . .
O1AA Mo3 O15 163.9(5) . .
O8 Mo3 O12 81.4(5) . .
O8 Mo3 O15 84.8(5) . .
O10 Mo3 O8 86.5(4) . .
O10 Mo3 O11 96.2(5) . .
O10 Mo3 O12 156.4(6) . .
O10 Mo3 O15 89.7(5) . .
O11 Mo3 O8 154.9(6) . .
O11 Mo3 O12 86.7(5) . .
O11 Mo3 O15 70.3(5) . .
O12 Mo3 O15 69.2(4) . .
O0AA Mo4 O7 99.8(5) . .
O0AA Mo4 O10 102.5(5) . 3_665
O0AA Mo4 O12 100.7(5) . .
O0AA Mo4 O13 104.1(6) . .
O0AA Mo4 O15 165.0(4) . .
O7 Mo4 O15 68.3(4) . .
O10 Mo4 O7 80.8(5) 3_665 .
O10 Mo4 O15 85.0(5) 3_665 .
O12 Mo4 O7 86.6(4) . .
O12 Mo4 O10 155.2(6) . 3_665
O12 Mo4 O15 70.4(5) . .
O13 Mo4 O7 155.0(6) . .
O13 Mo4 O10 86.7(4) . 3_665
O13 Mo4 O12 96.1(5) . .
O13 Mo4 O15 89.2(5) . .
C1AA S6 C1 102.4(7) . .
C1AA S6 C2 106.4(8) . .
C2 S6 C1 100.6(8) . .
Mo1 O5 Mo1 147.2(6) . 3_665
Mo1 O7 Mo4 131.1(7) . .
Mo2 O8 Mo3 147.3(7) . .
Mo3 O10 Mo4 147.5(6) . 2_655
Mo3 O11 Mo1 130.7(7) . .
Mo4 O12 Mo3 129.8(7) . .
Mo4 O13 Mo2 147.3(7) . 3_665
Mo1 O15 Mo4 90.5(3) . .
Mo3 O15 Mo1 91.6(4) . .
Mo3 O15 Mo4 90.6(3) . .
P1 O15 Mo1 125.0(6) . .
P1 O15 Mo3 125.3(6) . .
P1 O15 Mo4 123.6(6) . .
O15 P1 O15 108.8(5) 3_665 .
O15 P1 O15 108.8(5) 2_655 .
O15 P1 O15 108.8(5) 3_665 2_655
O4 P1 O15 110.1(5) . 3_665
O4 P1 O15 110.1(5) . 2_655
O4 P1 O15 110.1(5) . .
Mo2 O4 Mo2 90.6(4) 2_655 3_665
Mo2 O4 Mo2 90.6(4) 2_655 .
Mo2 O4 Mo2 90.6(4) 3_665 .
P1 O4 Mo2 124.8(3) . .
P1 O4 Mo2 124.8(3) . 2_655
P1 O4 Mo2 124.8(3) . 3_665
Mo2 O2 Mo2 130.8(7) . 3_665
C7 C3 C4 120.2(13) . .
C3 C4 C6 119.1(13) . .
O1 C4 C3 116.9(13) . .
O1 C4 C6 124.1(13) . .
C6 C5 C1AA 119.9(13) . .
C5 C6 C4 119.9(13) . .
C1AA C7 C3 120.4(13) . .
C5 C1AA S6 115.1(11) . .
C7 C1AA S6 124.4(11) . .
C7 C1AA C5 120.5(13) . .
C4 O1 C0AA 117.7(11) . .

loop_
_geom_bond_atom_site_label_1
_geom_bond_atom_site_label_2
_geom_bond_distance
_geom_bond_site_symmetry_2
Mo1 O3 1.671(9) .
Mo1 O5 1.974(10) 2_655
Mo1 O5 1.798(10) .
Mo1 O7 1.859(11) .
Mo1 O11 2.011(10) .
Mo1 O15 2.448(11) .
Mo2 O8 1.805(10) .
Mo2 O13 1.969(10) 2_655
Mo2 O4 2.451(9) .
Mo2 O2AA 1.651(9) .
Mo2 O2 2.005(11) 2_655
Mo2 O2 1.828(11) .
Mo3 O1AA 1.660(9) .
Mo3 O8 1.971(10) .
Mo3 O10 1.820(11) .
Mo3 O11 1.832(12) .
Mo3 O12 1.992(11) .
Mo3 O15 2.425(10) .
Mo4 O0AA 1.657(9) .
Mo4 O7 1.972(10) .
Mo4 O10 1.969(10) 3_665
Mo4 O12 1.842(11) .
Mo4 O13 1.815(11) .
Mo4 O15 2.461(11) .
S6 C1AA 1.766(14) .
S6 C1 1.773(15) .
S6 C2 1.772(17) .
O5 Mo1 1.974(10) 3_665
O10 Mo4 1.969(10) 2_655
O13 Mo2 1.969(10) 3_665
O15 P1 1.537(10) .
P1 O15 1.537(10) 2_655
P1 O15 1.537(10) 3_665
P1 O4 1.505(16) .
O4 Mo2 2.451(9) 3_665
O4 Mo2 2.451(9) 2_655
O2 Mo2 2.005(11) 3_665
C3 C4 1.39(2) .
C3 C7 1.38(2) .
C4 C6 1.415(18) .
C4 O1 1.332(17) .
C5 C6 1.377(18) .
C5 C1AA 1.395(18) .
C7 C1AA 1.367(19) .
O1 C0AA 1.433(19) .
